data_7700078
loop_
_publ_author_name
'Yue, Cheng-Yang'
'Lin, Na'
'Gao, Lu'
'Jin, Ying-Xue'
'Liu, Zhao-Yang'
'Cao, Yao-Yao'
'Han, Sha-Sha'
'Lian, Xi-Kai'
'Hu, Bing'
'Lei, Xiao-Wu'

_publ_section_title
;
 Organic cation directed one-dimensional cuprous halide compounds:
 syntheses, crystal structures and photoluminescence properties.
;
_journal_issue 27
_journal_name_full 'Dalton transactions (Cambridge, England : 2003)'
_journal_page_first 10151
_journal_page_last 10159
_journal_paper_doi 10.1039/c9dt01460h
_journal_volume 48
_journal_year 2019
_chemical_formula_moiety C7NH10Cu2I3
_chemical_formula_sum 'C7 H10 Cu2 I3 N'
_chemical_formula_weight 615.94
_space_group_IT_number 62
_space_group_name_Hall '-P 2ac 2n'
_space_group_name_H-M_alt 'P n m a'
_symmetry_cell_setting orthorhombic
_symmetry_space_group_name_Hall '-P 2ac 2n'
_symmetry_space_group_name_H-M 'P n m a'
_atom_sites_solution_hydrogens geom
_atom_sites_solution_primary direct
_atom_sites_solution_secondary difmap
_audit_creation_method SHELXL-97
_audit_update_record
;
2019-03-10 deposited with the CCDC.    2019-05-24 downloaded from the CCDC.
;
_cell_angle_alpha 90.00
_cell_angle_beta 90.00
_cell_angle_gamma 90.00
_cell_formula_units_Z 4
_cell_length_a 16.9103(11)
_cell_length_b 6.3543(4)
_cell_length_c 12.5868(8)
_cell_measurement_reflns_used 5687
_cell_measurement_temperature 296(2)
_cell_measurement_theta_max 27.15
_cell_measurement_theta_min 2.36
_cell_volume 1352.49(15)
_computing_cell_refinement 'Bruker SAINT'
_computing_data_collection 'Bruker APEX2'
_computing_data_reduction 'Bruker SAINT'
_computing_molecular_graphics 'Bruker SHELXTL'
_computing_publication_material 'Bruker SHELXTL'
_computing_structure_refinement 'SHELXL-97 (Sheldrick, 2008)'
_computing_structure_solution 'SHELXS-97 (Sheldrick, 2008)'
_diffrn_ambient_temperature 296(2)
_diffrn_measured_fraction_theta_full 0.998
_diffrn_measured_fraction_theta_max 0.998
_diffrn_measurement_device_type 'Bruker APEX-II CCD'
_diffrn_measurement_method 'phi and omega scans'
_diffrn_radiation_monochromator graphite
_diffrn_radiation_source 'fine-focus sealed tube'
_diffrn_radiation_type MoK\a
_diffrn_radiation_wavelength 0.71073
_diffrn_reflns_av_R_equivalents 0.0368
_diffrn_reflns_av_sigmaI/netI 0.0195
_diffrn_reflns_limit_h_max 21
_diffrn_reflns_limit_h_min -21
_diffrn_reflns_limit_k_max 8
_diffrn_reflns_limit_k_min -8
_diffrn_reflns_limit_l_max 16
_diffrn_reflns_limit_l_min -16
_diffrn_reflns_number 15117
_diffrn_reflns_theta_full 27.55
_diffrn_reflns_theta_max 27.55
_diffrn_reflns_theta_min 2.02
_exptl_absorpt_coefficient_mu 9.954
_exptl_absorpt_correction_T_max 0.2988
_exptl_absorpt_correction_T_min 0.2408
_exptl_absorpt_correction_type multi-scan
_exptl_absorpt_process_details 'SADABS; Bruker, 2000'
_exptl_crystal_colour 'light yellow'
_exptl_crystal_density_diffrn 3.025
_exptl_crystal_density_method 'not measured'
_exptl_crystal_description block
_exptl_crystal_F_000 1104
_exptl_crystal_size_max 0.20
_exptl_crystal_size_mid 0.18
_exptl_crystal_size_min 0.16
_refine_diff_density_max 1.161
_refine_diff_density_min -0.618
_refine_diff_density_rms 0.184
_refine_ls_extinction_coef 0.0075(2)
_refine_ls_extinction_expression Fc^*^=kFc[1+0.001xFc^2^\l^3^/sin(2\q)]^-1/4^
_refine_ls_extinction_method SHELXL
_refine_ls_goodness_of_fit_ref 1.067
_refine_ls_hydrogen_treatment constr
_refine_ls_matrix_type full
_refine_ls_number_parameters 77
_refine_ls_number_reflns 1701
_refine_ls_number_restraints 0
_refine_ls_restrained_S_all 1.067
_refine_ls_R_factor_all 0.0258
_refine_ls_R_factor_gt 0.0217
_refine_ls_shift/su_max 0.000
_refine_ls_shift/su_mean 0.000
_refine_ls_structure_factor_coef Fsqd
_refine_ls_weighting_details 'calc w=1/[\s^2^(Fo^2^)+(0.0198P)^2^+2.2098P] where P=(Fo^2^+2Fc^2^)/3'
_refine_ls_weighting_scheme calc
_refine_ls_wR_factor_gt 0.0495
_refine_ls_wR_factor_ref 0.0513
_reflns_number_gt 1519
_reflns_number_total 1701
_reflns_threshold_expression >2sigma(I)
_cod_data_source_file c9dt01460h2.cif
_cod_data_source_block C7NH10Cu2I3
_cod_depositor_comments 'Adding full bibliography for 7700077--7700081.cif.'
_cod_original_sg_symbol_H-M Pnma
_cod_database_code 7700078

loop_
_symmetry_equiv_pos_as_xyz
'x, y, z'
'-x+1/2, -y, z+1/2'
'-x, y+1/2, -z'
'x+1/2, -y+1/2, -z+1/2'
'-x, -y, -z'
'x-1/2, y, -z-1/2'
'x, -y-1/2, z'
'-x-1/2, y-1/2, z-1/2'

loop_
_atom_site_label
_atom_site_type_symbol
_atom_site_fract_x
_atom_site_fract_y
_atom_site_fract_z
_atom_site_U_iso_or_equiv
_atom_site_adp_type
_atom_site_occupancy
_atom_site_symmetry_multiplicity
_atom_site_calc_flag
_atom_site_refinement_flags
Cu1 Cu 0.08365(3) -0.00797(10) 0.44624(4) 0.05830(17) Uani 1 1 d .
I1 I 0.041726(18) 0.2500 0.61034(2) 0.03661(11) Uani 1 2 d S
I2 I 0.11496(2) 0.2500 0.28865(3) 0.04199(12) Uani 1 2 d S
I3 I 0.20180(2) -0.2500 0.49936(3) 0.04423(12) Uani 1 2 d S
N1 N -0.1660(2) 0.2500 -0.0987(3) 0.0356(9) Uani 1 2 d S
C7 C -0.0917(3) 0.2500 -0.1385(4) 0.0437(12) Uani 1 2 d S
H7 H -0.0834 0.2500 -0.2115 0.052 Uiso 1 2 calc S
C6 C -0.1794(3) 0.2500 0.0073(4) 0.0406(11) Uani 1 2 d S
H6 H -0.2311 0.2500 0.0324 0.049 Uiso 1 2 calc S
C5 C -0.0411(3) 0.2500 0.0369(5) 0.0540(14) Uani 1 2 d S
H5 H 0.0021 0.2500 0.0827 0.065 Uiso 1 2 calc S
C4 C -0.1175(4) 0.2500 0.0785(4) 0.0485(13) Uani 1 2 d S
C3 C -0.2336(3) 0.2500 -0.1726(5) 0.0503(13) Uani 1 2 d S
H3A H -0.2144 0.2500 -0.2444 0.075 Uiso 1 2 calc SR
H3B H -0.2651 0.3734 -0.1608 0.075 Uiso 0.50 1 calc PR
H3C H -0.2651 0.1266 -0.1608 0.075 Uiso 0.50 1 calc PR
C2 C -0.0292(3) 0.2500 -0.0705(5) 0.0519(14) Uani 1 2 d S
H2 H 0.0221 0.2500 -0.0973 0.062 Uiso 1 2 calc S
C1 C -0.1336(5) 0.2500 0.1957(5) 0.079(2) Uani 1 2 d S
H1A H -0.1897 0.2500 0.2076 0.118 Uiso 1 2 calc SR
H1B H -0.1108 0.3734 0.2272 0.118 Uiso 0.50 1 calc PR
H1C H -0.1108 0.1266 0.2272 0.118 Uiso 0.50 1 calc PR

loop_
_atom_site_aniso_label
_atom_site_aniso_U_11
_atom_site_aniso_U_22
_atom_site_aniso_U_33
_atom_site_aniso_U_23
_atom_site_aniso_U_13
_atom_site_aniso_U_12
Cu1 0.0603(3) 0.0615(4) 0.0531(3) 0.0055(2) -0.0032(2) 0.0024(3)
I1 0.03349(17) 0.04085(18) 0.03550(17) 0.000 0.00360(12) 0.000
I2 0.0520(2) 0.03330(18) 0.04063(19) 0.000 0.00099(14) 0.000
I3 0.0501(2) 0.03494(18) 0.0476(2) 0.000 -0.00628(15) 0.000
N1 0.041(2) 0.0290(19) 0.037(2) 0.000 0.0036(17) 0.000
C7 0.052(3) 0.033(2) 0.045(3) 0.000 0.014(2) 0.000
C6 0.044(3) 0.038(3) 0.040(3) 0.000 0.009(2) 0.000
C5 0.047(3) 0.046(3) 0.069(4) 0.000 -0.014(3) 0.000
C4 0.063(4) 0.041(3) 0.041(3) 0.000 -0.002(3) 0.000
C3 0.049(3) 0.054(3) 0.049(3) 0.000 -0.004(3) 0.000
C2 0.037(3) 0.051(3) 0.068(4) 0.000 0.011(3) 0.000
C1 0.088(5) 0.105(6) 0.043(3) 0.000 0.004(3) 0.000

loop_
_atom_type_symbol
_atom_type_description
_atom_type_scat_dispersion_real
_atom_type_scat_dispersion_imag
_atom_type_scat_source
C C 0.0033 0.0016 'International Tables Vol C Tables 4.2.6.8 and 6.1.1.4'
H H 0.0000 0.0000 'International Tables Vol C Tables 4.2.6.8 and 6.1.1.4'
N N 0.0061 0.0033 'International Tables Vol C Tables 4.2.6.8 and 6.1.1.4'
Cu Cu 0.3201 1.2651 'International Tables Vol C Tables 4.2.6.8 and 6.1.1.4'
I I -0.4742 1.8119 'International Tables Vol C Tables 4.2.6.8 and 6.1.1.4'

loop_
_geom_angle_atom_site_label_1
_geom_angle_atom_site_label_2
_geom_angle_atom_site_label_3
_geom_angle
_geom_angle_site_symmetry_1
_geom_angle_site_symmetry_3
I3 Cu1 I2 114.02(2) . .
I3 Cu1 I1 109.36(2) . 5_556
I2 Cu1 I1 108.23(2) . 5_556
I3 Cu1 I1 111.03(2) . .
I2 Cu1 I1 104.41(2) . .
I1 Cu1 I1 109.626(19) 5_556 .
Cu1 I1 Cu1 69.03(3) 5_556 3_556
Cu1 I1 Cu1 70.375(19) 5_556 .
Cu1 I1 Cu1 110.148(14) 3_556 .
Cu1 I1 Cu1 110.149(14) 5_556 7_565
Cu1 I1 Cu1 70.376(19) 3_556 7_565
Cu1 I1 Cu1 73.79(3) . 7_565
Cu1 I2 Cu1 77.21(3) 7_565 .
Cu1 I3 Cu1 72.26(3) 7 .
C6 N1 C7 121.4(5) . .
C6 N1 C3 119.5(4) . .
C7 N1 C3 119.1(4) . .
N1 C7 C2 119.3(5) . .
N1 C7 H7 120.4 . .
C2 C7 H7 120.4 . .
N1 C6 C4 121.0(5) . .
N1 C6 H6 119.5 . .
C4 C6 H6 119.5 . .
C2 C5 C4 120.5(5) . .
C2 C5 H5 119.7 . .
C4 C5 H5 119.7 . .
C6 C4 C5 117.4(5) . .
C6 C4 C1 120.1(6) . .
C5 C4 C1 122.6(6) . .
N1 C3 H3A 109.5 . .
N1 C3 H3B 109.5 . .
H3A C3 H3B 109.5 . .
N1 C3 H3C 109.5 . .
H3A C3 H3C 109.5 . .
H3B C3 H3C 109.5 . .
C7 C2 C5 120.5(5) . .
C7 C2 H2 119.7 . .
C5 C2 H2 119.7 . .
C4 C1 H1A 109.5 . .
C4 C1 H1B 109.5 . .
H1A C1 H1B 109.5 . .
C4 C1 H1C 109.5 . .
H1A C1 H1C 109.5 . .
H1B C1 H1C 109.5 . .

loop_
_geom_bond_atom_site_label_1
_geom_bond_atom_site_label_2
_geom_bond_distance
_geom_bond_site_symmetry_2
Cu1 I3 2.6084(6) .
Cu1 I2 2.6272(6) .
Cu1 I1 2.7142(6) 5_556
Cu1 I1 2.7305(6) .
I1 Cu1 2.7143(6) 5_556
I1 Cu1 2.7143(6) 3_556
I1 Cu1 2.7305(6) 7_565
I2 Cu1 2.6272(6) 7_565
I3 Cu1 2.6084(6) 7
N1 C6 1.353(6) .
N1 C7 1.353(7) .
N1 C3 1.473(7) .
C7 C2 1.360(9) .
C7 H7 0.9300 .
C6 C4 1.378(8) .
C6 H6 0.9300 .
C5 C2 1.368(9) .
C5 C4 1.393(9) .
C5 H5 0.9300 .
C4 C1 1.500(8) .
C3 H3A 0.9600 .
C3 H3B 0.9600 .
C3 H3C 0.9600 .
C2 H2 0.9300 .
C1 H1A 0.9600 .
C1 H1B 0.9600 .
C1 H1C 0.9600 .
